data_4034392
loop_
_publ_author_name
'Sheng, Guorong'
'Li, Zhenmin'
'Mao, Jianming'
'Lu, Ping'
'Wang, Yanguang'

_publ_section_title
;
 General Approach To Construct
 Azepino[2,3-<i>b</i>:4,5-<i>b</i>']diindoles,
 Azocino[2,3-<i>b</i>:4,5-<i>b</i>']diindoles, and
 Azonino[2,3-<i>b</i>:4,5-<i>b</i>']diindoles via Rh(II)-Catalyzed
 Reactions of 3-Diazoindolin-2-imines with 3-(Bromoalkyl)indoles.
;
_journal_issue 15
_journal_name_full 'The Journal of organic chemistry'
_journal_page_first 9561
_journal_page_last 9569
_journal_paper_doi 10.1021/acs.joc.9b01169
_journal_volume 84
_journal_year 2019
_chemical_formula_moiety 'C28 H27 N3 O2 S'
_chemical_formula_sum 'C28 H27 N3 O2 S'
_chemical_formula_weight 469.58
_space_group_crystal_system monoclinic
_space_group_IT_number 14
_space_group_name_Hall '-P 2yn'
_space_group_name_H-M_alt 'P 1 21/n 1'
_atom_sites_solution_hydrogens geom
_atom_sites_solution_primary dual
_audit_creation_date 2017-12-05
_audit_creation_method
;
Olex2 1.2
(compiled 2017.03.28 svn.r3405 for OlexSys, GUI svn.r5381)
;
_cell_angle_alpha 90
_cell_angle_beta 102.303(8)
_cell_angle_gamma 90
_cell_formula_units_Z 4
_cell_length_a 8.6570(7)
_cell_length_b 26.7995(18)
_cell_length_c 10.5139(8)
_cell_measurement_reflns_used 2663
_cell_measurement_temperature 120
_cell_measurement_theta_max 29.3105
_cell_measurement_theta_min 3.0158
_cell_volume 2383.2(3)
_computing_cell_refinement
;
CrysAlisPro, Agilent Technologies,
Version 1.171.35.11 (release 16-05-2011 CrysAlis171 .NET)
(compiled May 16 2011,17:55:39)
;
_computing_data_collection
;
CrysAlisPro, Agilent Technologies,
Version 1.171.35.11 (release 16-05-2011 CrysAlis171 .NET)
(compiled May 16 2011,17:55:39)
;
_computing_data_reduction
;
CrysAlisPro, Agilent Technologies,
Version 1.171.35.11 (release 16-05-2011 CrysAlis171 .NET)
(compiled May 16 2011,17:55:39)
;
_computing_molecular_graphics 'Olex2 (Dolomanov et al., 2009)'
_computing_publication_material 'Olex2 (Dolomanov et al., 2009)'
_computing_structure_refinement 'ShelXL (Sheldrick, 2015)'
_computing_structure_solution 'ShelXT (Sheldrick, 2015)'
_diffrn_ambient_temperature 120
_diffrn_detector_area_resol_mean 10.3592
_diffrn_measured_fraction_theta_full 0.997
_diffrn_measured_fraction_theta_max 0.997
_diffrn_measurement_details
;
#__ type_ start__ end____ width___ exp.time_
  1 omega  -11.00   85.00   1.0000    5.0000
omega____ theta____ kappa____ phi______ frames
    -       11.9371   38.0000    0.0000 96

#__ type_ start__ end____ width___ exp.time_
  2 omega  -52.00   34.00   1.0000    5.0000
omega____ theta____ kappa____ phi______ frames
    -       11.9371  -77.0000 -120.0000 86
;
_diffrn_measurement_device_type 'Xcalibur, Atlas, Gemini ultra'
_diffrn_measurement_method '\w scans'
_diffrn_orient_matrix_UB_11 0.0441090000
_diffrn_orient_matrix_UB_12 -0.0026308000
_diffrn_orient_matrix_UB_13 0.0646874000
_diffrn_orient_matrix_UB_21 -0.0284629000
_diffrn_orient_matrix_UB_22 -0.0247584000
_diffrn_orient_matrix_UB_23 0.0018303000
_diffrn_orient_matrix_UB_31 0.0654872000
_diffrn_orient_matrix_UB_32 -0.0089718000
_diffrn_orient_matrix_UB_33 -0.0239299000
_diffrn_radiation_monochromator graphite
_diffrn_radiation_type MoK\a
_diffrn_radiation_wavelength 0.71073
_diffrn_reflns_av_R_equivalents 0.0361
_diffrn_reflns_av_unetI/netI 0.0525
_diffrn_reflns_Laue_measured_fraction_full 0.997
_diffrn_reflns_Laue_measured_fraction_max 0.997
_diffrn_reflns_limit_h_max 9
_diffrn_reflns_limit_h_min -10
_diffrn_reflns_limit_k_max 31
_diffrn_reflns_limit_k_min -32
_diffrn_reflns_limit_l_max 10
_diffrn_reflns_limit_l_min -12
_diffrn_reflns_number 9530
_diffrn_reflns_point_group_measured_fraction_full 0.997
_diffrn_reflns_point_group_measured_fraction_max 0.997
_diffrn_reflns_theta_full 25.242
_diffrn_reflns_theta_max 25.350
_diffrn_reflns_theta_min 3.022
_diffrn_source 'Enhance (Mo) X-ray Source'
_exptl_absorpt_coefficient_mu 0.167
_exptl_absorpt_correction_T_max 1.00000
_exptl_absorpt_correction_T_min 0.79218
_exptl_absorpt_correction_type multi-scan
_exptl_absorpt_process_details
;
CrysAlisPro, Agilent Technologies,
Version 1.171.35.11 (release 16-05-2011 CrysAlis171 .NET)
(compiled May 16 2011,17:55:39)
Empirical absorption correction using spherical harmonics,
 implemented in SCALE3 ABSPACK scaling algorithm.
;
_exptl_crystal_colour yellow
_exptl_crystal_colour_primary yellow
_exptl_crystal_density_diffrn 1.309
_exptl_crystal_description plate
_exptl_crystal_F_000 992
_exptl_crystal_size_max 0.43
_exptl_crystal_size_mid 0.38
_exptl_crystal_size_min 0.18
_refine_diff_density_max 0.320
_refine_diff_density_min -0.481
_refine_diff_density_rms 0.052
_refine_ls_extinction_method none
_refine_ls_goodness_of_fit_ref 1.017
_refine_ls_hydrogen_treatment constr
_refine_ls_matrix_type full
_refine_ls_number_parameters 310
_refine_ls_number_reflns 4353
_refine_ls_number_restraints 0
_refine_ls_restrained_S_all 1.017
_refine_ls_R_factor_all 0.0717
_refine_ls_R_factor_gt 0.0510
_refine_ls_shift/su_max 0.000
_refine_ls_shift/su_mean 0.000
_refine_ls_structure_factor_coef Fsqd
_refine_ls_weighting_details 'w=1/[\s^2^(Fo^2^)+(0.0578P)^2^+1.1246P] where P=(Fo^2^+2Fc^2^)/3'
_refine_ls_weighting_scheme calc
_refine_ls_wR_factor_gt 0.1191
_refine_ls_wR_factor_ref 0.1335
_reflns_Friedel_coverage 0.000
_reflns_number_gt 3293
_reflns_number_total 4353
_reflns_threshold_expression 'I > 2\s(I)'
_cod_data_source_file jo9b01169_si_003.cif
_cod_data_source_block 171205_sgr5_043b
_cod_database_code 4034392
_shelx_shelxl_version_number 2016/6
_chemical_oxdiff_formula 'C H N O S'
_shelx_space_group_comment
;
The symmetry employed for this shelxl refinement is uniquely defined
by the following loop, which should always be used as a source of
symmetry information in preference to the above space-group names.
They are only intended as comments.
;
_shelx_estimated_absorpt_t_max 0.971
_shelx_estimated_absorpt_t_min 0.932
_reflns_odcompleteness_completeness 99.52
_reflns_odcompleteness_iscentric 1
_reflns_odcompleteness_theta 26.32
_olex2_refinement_description
;
1. Fixed Uiso
 At 1.2 times of:
  All C(H) groups, All C(H,H) groups
 At 1.5 times of:
  All C(H,H,H) groups
2.a Secondary CH2 refined with riding coordinates:
 C11(H11A,H11B), C12(H12A,H12B), C13(H13A,H13B)
2.b Aromatic/amide H refined with riding coordinates:
 C1(H1), C2(H2), C3(H3), C4(H4), C16(H16), C17(H17), C18(H18), C19(H19),
 C23(H23), C24(H24), C26(H26), C27(H27)
2.c Idealised Me refined as rotating group:
 C20(H20A,H20B,H20C), C21(H21A,H21B,H21C), C28(H28A,H28B,H28C)
;
_olex2_submission_special_instructions 'No special instructions were received'

loop_
_space_group_symop_operation_xyz
'x, y, z'
'-x+1/2, y+1/2, -z+1/2'
'-x, -y, -z'
'x-1/2, -y-1/2, z-1/2'

loop_
_atom_site_label
_atom_site_type_symbol
_atom_site_fract_x
_atom_site_fract_y
_atom_site_fract_z
_atom_site_U_iso_or_equiv
_atom_site_adp_type
_atom_site_occupancy
_atom_site_site_symmetry_order
_atom_site_calc_flag
_atom_site_refinement_flags_posn
S1 S 0.86865(7) 0.37085(2) 0.35819(6) 0.0343(2) Uani 1 1 d .
O1 O 0.9921(2) 0.33465(7) 0.39132(19) 0.0437(5) Uani 1 1 d .
O2 O 0.8578(2) 0.40164(7) 0.24570(18) 0.0468(5) Uani 1 1 d .
N1 N 0.6852(2) 0.32486(7) 0.73663(18) 0.0255(4) Uani 1 1 d .
N2 N 0.7022(2) 0.33962(7) 0.33765(19) 0.0281(5) Uani 1 1 d .
N3 N 0.7354(2) 0.25038(7) 0.34473(19) 0.0284(5) Uani 1 1 d .
C1 C 0.4259(3) 0.42919(9) 0.7153(3) 0.0370(6) Uani 1 1 d .
H1 H 0.346119 0.443990 0.650066 0.044 Uiso 1 1 calc R
C2 C 0.4639(4) 0.44919(9) 0.8390(3) 0.0463(7) Uani 1 1 d .
H2 H 0.410040 0.478153 0.858458 0.056 Uiso 1 1 calc R
C3 C 0.5799(4) 0.42768(9) 0.9358(3) 0.0453(7) Uani 1 1 d .
H3 H 0.603763 0.442514 1.019826 0.054 Uiso 1 1 calc R
C4 C 0.6608(3) 0.38547(9) 0.9131(2) 0.0376(6) Uani 1 1 d .
H4 H 0.739143 0.370743 0.979627 0.045 Uiso 1 1 calc R
C5 C 0.6225(3) 0.36527(8) 0.7875(2) 0.0275(5) Uani 1 1 d .
C6 C 0.5068(3) 0.38674(8) 0.6876(2) 0.0263(5) Uani 1 1 d .
C7 C 0.5009(2) 0.35770(8) 0.5728(2) 0.0227(5) Uani 1 1 d .
C8 C 0.6133(2) 0.32092(8) 0.6052(2) 0.0218(5) Uani 1 1 d .
C9 C 0.6604(2) 0.28378(8) 0.5203(2) 0.0230(5) Uani 1 1 d .
C10 C 0.6991(3) 0.29401(8) 0.4026(2) 0.0248(5) Uani 1 1 d .
C11 C 0.5536(3) 0.36232(9) 0.2648(2) 0.0319(6) Uani 1 1 d .
H11A H 0.483555 0.335159 0.222543 0.038 Uiso 1 1 calc R
H11B H 0.579137 0.383395 0.194780 0.038 Uiso 1 1 calc R
C12 C 0.4617(3) 0.39384(9) 0.3429(2) 0.0322(6) Uani 1 1 d .
H12A H 0.374577 0.410684 0.281715 0.039 Uiso 1 1 calc R
H12B H 0.532760 0.420110 0.388793 0.039 Uiso 1 1 calc R
C13 C 0.3914(3) 0.36526(9) 0.4434(2) 0.0274(5) Uani 1 1 d .
H13A H 0.296889 0.383486 0.457162 0.033 Uiso 1 1 calc R
H13B H 0.355810 0.332152 0.406728 0.033 Uiso 1 1 calc R
C14 C 0.6703(2) 0.23057(8) 0.5356(2) 0.0236(5) Uani 1 1 d .
C15 C 0.7197(3) 0.21131(8) 0.4254(2) 0.0260(5) Uani 1 1 d .
C16 C 0.7417(3) 0.16028(9) 0.4096(2) 0.0317(6) Uani 1 1 d .
H16 H 0.780220 0.147826 0.337632 0.038 Uiso 1 1 calc R
C17 C 0.7057(3) 0.12873(9) 0.5021(2) 0.0309(6) Uani 1 1 d .
H17 H 0.719551 0.093812 0.493714 0.037 Uiso 1 1 calc R
C18 C 0.6491(3) 0.14680(9) 0.6080(2) 0.0310(6) Uani 1 1 d .
H18 H 0.620778 0.123905 0.668100 0.037 Uiso 1 1 calc R
C19 C 0.6336(3) 0.19728(9) 0.6269(2) 0.0277(5) Uani 1 1 d .
H19 H 0.598508 0.209242 0.700934 0.033 Uiso 1 1 calc R
C20 C 0.8166(3) 0.29532(9) 0.8079(2) 0.0365(6) Uani 1 1 d .
H20A H 0.777661 0.271817 0.865282 0.055 Uiso 1 1 calc GR
H20B H 0.895353 0.317473 0.860230 0.055 Uiso 1 1 calc GR
H20C H 0.865112 0.276770 0.746239 0.055 Uiso 1 1 calc GR
C21 C 0.7745(3) 0.24510(10) 0.2175(3) 0.0437(7) Uani 1 1 d .
H21A H 0.690223 0.226576 0.159496 0.065 Uiso 1 1 calc GR
H21B H 0.874463 0.226935 0.226449 0.065 Uiso 1 1 calc GR
H21C H 0.785013 0.278224 0.180777 0.065 Uiso 1 1 calc GR
C22 C 0.8795(3) 0.41067(8) 0.4927(2) 0.0296(5) Uani 1 1 d .
C23 C 0.8224(3) 0.45880(9) 0.4747(3) 0.0403(7) Uani 1 1 d .
H23 H 0.782410 0.471143 0.389314 0.048 Uiso 1 1 calc R
C24 C 0.8239(3) 0.48897(9) 0.5817(3) 0.0428(7) Uani 1 1 d .
H24 H 0.784141 0.522045 0.568869 0.051 Uiso 1 1 calc R
C25 C 0.8819(3) 0.47197(9) 0.7068(2) 0.0343(6) Uani 1 1 d .
C26 C 0.9410(3) 0.42390(9) 0.7219(3) 0.0389(6) Uani 1 1 d .
H26 H 0.983202 0.411695 0.807043 0.047 Uiso 1 1 calc R
C27 C 0.9402(3) 0.39319(9) 0.6162(3) 0.0350(6) Uani 1 1 d .
H27 H 0.981267 0.360265 0.628764 0.042 Uiso 1 1 calc R
C28 C 0.8835(4) 0.50462(10) 0.8225(3) 0.0508(8) Uani 1 1 d .
H28A H 0.908568 0.484451 0.902033 0.076 Uiso 1 1 calc GR
H28B H 0.779359 0.520059 0.815134 0.076 Uiso 1 1 calc GR
H28C H 0.963653 0.530710 0.826251 0.076 Uiso 1 1 calc GR

loop_
_atom_site_aniso_label
_atom_site_aniso_U_11
_atom_site_aniso_U_22
_atom_site_aniso_U_33
_atom_site_aniso_U_23
_atom_site_aniso_U_13
_atom_site_aniso_U_12
S1 0.0344(4) 0.0340(4) 0.0393(4) -0.0048(3) 0.0186(3) -0.0097(3)
O1 0.0304(10) 0.0431(11) 0.0633(13) -0.0116(9) 0.0224(9) -0.0041(8)
O2 0.0609(13) 0.0460(11) 0.0409(11) 0.0004(9) 0.0276(10) -0.0203(9)
N1 0.0281(10) 0.0259(10) 0.0218(10) 0.0006(8) 0.0040(8) 0.0022(8)
N2 0.0286(11) 0.0293(10) 0.0288(11) 0.0004(9) 0.0116(9) -0.0050(9)
N3 0.0314(11) 0.0280(10) 0.0298(11) -0.0088(9) 0.0155(9) -0.0053(8)
C1 0.0510(16) 0.0275(13) 0.0371(15) 0.0052(11) 0.0197(13) 0.0070(12)
C2 0.080(2) 0.0250(13) 0.0417(17) -0.0020(12) 0.0293(16) 0.0060(13)
C3 0.085(2) 0.0281(14) 0.0278(14) -0.0087(12) 0.0219(15) -0.0086(14)
C4 0.0566(17) 0.0331(14) 0.0244(13) -0.0003(11) 0.0111(12) -0.0042(12)
C5 0.0356(13) 0.0249(12) 0.0242(12) -0.0013(10) 0.0114(11) -0.0032(10)
C6 0.0314(13) 0.0247(11) 0.0254(12) 0.0020(10) 0.0120(10) -0.0015(10)
C7 0.0213(11) 0.0246(11) 0.0241(12) 0.0004(9) 0.0094(9) -0.0010(9)
C8 0.0200(11) 0.0262(11) 0.0191(11) -0.0011(9) 0.0042(9) -0.0030(9)
C9 0.0190(11) 0.0274(12) 0.0227(12) -0.0021(9) 0.0047(9) 0.0001(9)
C10 0.0204(11) 0.0252(12) 0.0297(13) -0.0037(10) 0.0073(10) -0.0035(9)
C11 0.0369(14) 0.0348(13) 0.0237(13) 0.0035(10) 0.0054(11) -0.0046(11)
C12 0.0362(14) 0.0319(13) 0.0265(13) 0.0032(11) 0.0021(11) 0.0017(11)
C13 0.0230(12) 0.0311(13) 0.0267(13) -0.0002(10) 0.0021(10) 0.0027(10)
C14 0.0151(11) 0.0281(12) 0.0269(12) -0.0043(10) 0.0030(9) 0.0020(9)
C15 0.0204(12) 0.0265(12) 0.0319(13) -0.0011(10) 0.0075(10) -0.0031(9)
C16 0.0273(13) 0.0295(13) 0.0399(15) -0.0101(11) 0.0106(11) -0.0024(10)
C17 0.0282(13) 0.0228(12) 0.0399(15) -0.0038(11) 0.0036(11) -0.0015(10)
C18 0.0255(12) 0.0306(13) 0.0357(14) 0.0041(11) 0.0035(11) 0.0013(10)
C19 0.0230(12) 0.0326(13) 0.0283(13) 0.0029(10) 0.0074(10) 0.0021(10)
C20 0.0353(14) 0.0386(14) 0.0313(14) 0.0008(11) -0.0024(11) 0.0061(12)
C21 0.0591(18) 0.0405(15) 0.0404(16) -0.0120(12) 0.0308(14) -0.0121(13)
C22 0.0267(12) 0.0258(12) 0.0365(14) 0.0018(11) 0.0071(11) -0.0047(10)
C23 0.0559(17) 0.0298(14) 0.0321(15) 0.0067(11) 0.0025(13) -0.0050(12)
C24 0.0620(19) 0.0222(13) 0.0395(16) 0.0032(11) 0.0003(14) 0.0019(12)
C25 0.0397(15) 0.0258(12) 0.0339(14) 0.0000(11) -0.0001(11) -0.0064(11)
C26 0.0414(15) 0.0328(14) 0.0355(15) 0.0059(12) -0.0074(12) -0.0030(12)
C27 0.0322(14) 0.0255(12) 0.0441(16) 0.0022(12) 0.0009(12) 0.0013(11)
C28 0.075(2) 0.0324(14) 0.0392(16) -0.0025(13) 0.0000(15) -0.0042(14)

loop_
_atom_type_symbol
_atom_type_description
_atom_type_scat_dispersion_real
_atom_type_scat_dispersion_imag
_atom_type_scat_source
C C 0.0033 0.0016 'International Tables Vol C Tables 4.2.6.8 and 6.1.1.4'
H H 0.0000 0.0000 'International Tables Vol C Tables 4.2.6.8 and 6.1.1.4'
N N 0.0061 0.0033 'International Tables Vol C Tables 4.2.6.8 and 6.1.1.4'
O O 0.0106 0.0060 'International Tables Vol C Tables 4.2.6.8 and 6.1.1.4'
S S 0.1246 0.1234 'International Tables Vol C Tables 4.2.6.8 and 6.1.1.4'

loop_
_geom_angle_atom_site_label_1
_geom_angle_atom_site_label_2
_geom_angle_atom_site_label_3
_geom_angle
O1 S1 N2 106.00(10)
O1 S1 C22 107.86(12)
O2 S1 O1 120.48(11)
O2 S1 N2 106.55(11)
O2 S1 C22 107.34(11)
N2 S1 C22 108.09(10)
C5 N1 C8 108.45(18)
C5 N1 C20 124.1(2)
C8 N1 C20 127.18(19)
C10 N2 S1 119.18(16)
C10 N2 C11 120.33(18)
C11 N2 S1 120.05(15)
C10 N3 C21 127.2(2)
C15 N3 C10 108.12(18)
C15 N3 C21 124.54(19)
C2 C1 H1 120.6
C2 C1 C6 118.8(2)
C6 C1 H1 120.6
C1 C2 H2 119.4
C1 C2 C3 121.2(2)
C3 C2 H2 119.4
C2 C3 H3 119.1
C4 C3 C2 121.8(2)
C4 C3 H3 119.1
C3 C4 H4 121.5
C3 C4 C5 117.0(2)
C5 C4 H4 121.5
N1 C5 C4 129.8(2)
N1 C5 C6 108.0(2)
C4 C5 C6 122.2(2)
C1 C6 C5 119.0(2)
C1 C6 C7 133.6(2)
C5 C6 C7 107.43(19)
C6 C7 C13 126.61(19)
C8 C7 C6 106.53(19)
C8 C7 C13 126.85(19)
N1 C8 C9 122.48(19)
C7 C8 N1 109.54(18)
C7 C8 C9 127.9(2)
C10 C9 C8 124.7(2)
C10 C9 C14 106.15(19)
C14 C9 C8 129.07(19)
N3 C10 N2 119.46(19)
C9 C10 N2 130.1(2)
C9 C10 N3 110.39(19)
N2 C11 H11A 108.1
N2 C11 H11B 108.1
N2 C11 C12 116.6(2)
H11A C11 H11B 107.3
C12 C11 H11A 108.1
C12 C11 H11B 108.1
C11 C12 H12A 108.5
C11 C12 H12B 108.5
C11 C12 C13 115.2(2)
H12A C12 H12B 107.5
C13 C12 H12A 108.5
C13 C12 H12B 108.5
C7 C13 C12 115.27(19)
C7 C13 H13A 108.5
C7 C13 H13B 108.5
C12 C13 H13A 108.5
C12 C13 H13B 108.5
H13A C13 H13B 107.5
C15 C14 C9 106.99(19)
C19 C14 C9 134.0(2)
C19 C14 C15 118.8(2)
N3 C15 C14 108.33(19)
N3 C15 C16 129.8(2)
C16 C15 C14 121.8(2)
C15 C16 H16 121.3
C17 C16 C15 117.5(2)
C17 C16 H16 121.3
C16 C17 H17 119.2
C16 C17 C18 121.5(2)
C18 C17 H17 119.2
C17 C18 H18 119.4
C19 C18 C17 121.2(2)
C19 C18 H18 119.4
C14 C19 H19 120.5
C18 C19 C14 119.0(2)
C18 C19 H19 120.5
N1 C20 H20A 109.5
N1 C20 H20B 109.5
N1 C20 H20C 109.5
H20A C20 H20B 109.5
H20A C20 H20C 109.5
H20B C20 H20C 109.5
N3 C21 H21A 109.5
N3 C21 H21B 109.5
N3 C21 H21C 109.5
H21A C21 H21B 109.5
H21A C21 H21C 109.5
H21B C21 H21C 109.5
C23 C22 S1 120.05(19)
C27 C22 S1 119.81(18)
C27 C22 C23 120.1(2)
C22 C23 H23 120.2
C22 C23 C24 119.6(2)
C24 C23 H23 120.2
C23 C24 H24 119.3
C25 C24 C23 121.3(2)
C25 C24 H24 119.3
C24 C25 C26 117.9(2)
C24 C25 C28 121.3(2)
C26 C25 C28 120.8(2)
C25 C26 H26 119.2
C27 C26 C25 121.6(2)
C27 C26 H26 119.2
C22 C27 C26 119.5(2)
C22 C27 H27 120.3
C26 C27 H27 120.3
C25 C28 H28A 109.5
C25 C28 H28B 109.5
C25 C28 H28C 109.5
H28A C28 H28B 109.5
H28A C28 H28C 109.5
H28B C28 H28C 109.5

loop_
_geom_bond_atom_site_label_1
_geom_bond_atom_site_label_2
_geom_bond_distance
S1 O1 1.4305(19)
S1 O2 1.4288(19)
S1 N2 1.6403(19)
S1 C22 1.758(2)
N1 C5 1.370(3)
N1 C8 1.393(3)
N1 C20 1.455(3)
N2 C10 1.403(3)
N2 C11 1.481(3)
N3 C10 1.385(3)
N3 C15 1.372(3)
N3 C21 1.455(3)
C1 H1 0.9500
C1 C2 1.380(4)
C1 C6 1.399(3)
C2 H2 0.9500
C2 C3 1.393(4)
C3 H3 0.9500
C3 C4 1.378(4)
C4 H4 0.9500
C4 C5 1.400(3)
C5 C6 1.410(3)
C6 C7 1.428(3)
C7 C8 1.376(3)
C7 C13 1.497(3)
C8 C9 1.452(3)
C9 C10 1.377(3)
C9 C14 1.435(3)
C11 H11A 0.9900
C11 H11B 0.9900
C11 C12 1.516(3)
C12 H12A 0.9900
C12 H12B 0.9900
C12 C13 1.531(3)
C13 H13A 0.9900
C13 H13B 0.9900
C14 C15 1.415(3)
C14 C19 1.396(3)
C15 C16 1.396(3)
C16 H16 0.9500
C16 C17 1.373(3)
C17 H17 0.9500
C17 C18 1.395(3)
C18 H18 0.9500
C18 C19 1.378(3)
C19 H19 0.9500
C20 H20A 0.9800
C20 H20B 0.9800
C20 H20C 0.9800
C21 H21A 0.9800
C21 H21B 0.9800
C21 H21C 0.9800
C22 C23 1.380(3)
C22 C27 1.375(3)
C23 H23 0.9500
C23 C24 1.383(4)
C24 H24 0.9500
C24 C25 1.381(4)
C25 C26 1.383(3)
C25 C28 1.497(4)
C26 H26 0.9500
C26 C27 1.382(4)
C27 H27 0.9500
C28 H28A 0.9800
C28 H28B 0.9800
C28 H28C 0.9800
